data_7109313
loop_
_publ_author_name
'Shin-ichiro Kawano'
'Martin Baumgarten'
'Dennis Chercka'
'Volker Enkelmann'
'Klaus Mullen'

_publ_section_title
;
 Electron donors and acceptors based on 2,7-functionalized
 pyrene-4,5,9,10-tetraone
;
_journal_name_full Chem.Commun.
_journal_page_first 5058
_journal_paper_doi 10.1039/c3cc39141h
_journal_volume 49
_journal_year 2013
_chemical_formula_moiety 'C48 H44 N2 O4'
_chemical_formula_sum 'C48 H44 N2 O4'
_chemical_formula_weight 712.89
_space_group_IT_number 14
_symmetry_cell_setting monoclinic
_symmetry_space_group_name_Hall '-P 2yn'
_symmetry_space_group_name_H-M 'P 1 21/n 1'
_atom_sites_solution_hydrogens geom
_atom_sites_solution_primary direct
_audit_creation_date 11-10-06
_audit_creation_method CRYSTALS_ver_12.84
_cell_angle_alpha 90
_cell_angle_beta 99.9701(18)
_cell_angle_gamma 90
_cell_formula_units_Z 2
_cell_length_a 13.9727(4)
_cell_length_b 9.7974(3)
_cell_length_c 14.0930(4)
_cell_measurement_reflns_used 0
_cell_measurement_temperature 120
_cell_measurement_theta_max 0
_cell_measurement_theta_min 0
_cell_volume 1900.14(10)
_computing_cell_refinement 'DENZO/SCALEPACK (Otwinowski & Minor, 1997)'
_computing_data_collection 'COLLECT (Nonius, 1997-2001).'
_computing_data_reduction 'DENZO/SCALEPACK (Otwinowski & Minor, 1997)'
_computing_molecular_graphics 'CAMERON (Watkin et al., 1996)'
_computing_publication_material 'CRYSTALS (Betteridge et al., 2003)'
_computing_structure_refinement 'CRYSTALS (Betteridge et al., 2003)'
_computing_structure_solution 'SHELXS 86 (Sheldrick, 1986)'
_diffrn_ambient_temperature 120
_diffrn_measured_fraction_theta_full 0.994
_diffrn_measured_fraction_theta_max 0.993
_diffrn_measurement_device_type 'Nonius KappaCCD'
_diffrn_measurement_method '\f & \w scans'
_diffrn_radiation_monochromator graphite
_diffrn_radiation_type 'Mo K\a'
_diffrn_radiation_wavelength 0.71073
_diffrn_reflns_av_R_equivalents 0.065
_diffrn_reflns_limit_h_max 19
_diffrn_reflns_limit_h_min -19
_diffrn_reflns_limit_k_max 13
_diffrn_reflns_limit_k_min -13
_diffrn_reflns_limit_l_max 19
_diffrn_reflns_limit_l_min -19
_diffrn_reflns_number 19112
_diffrn_reflns_theta_full 28.960
_diffrn_reflns_theta_max 29.551
_diffrn_reflns_theta_min 5.109
_diffrn_standards_number 0
_exptl_absorpt_coefficient_mu 0.079
_exptl_absorpt_correction_T_max 0.99
_exptl_absorpt_correction_T_min 0.68
_exptl_absorpt_correction_type multi-scan
_exptl_absorpt_process_details 'SORTAV (Blessing)'
_exptl_crystal_colour yellow
_exptl_crystal_density_diffrn 1.246
_exptl_crystal_description prism
_exptl_crystal_F_000 756
_exptl_crystal_size_max 0.45
_exptl_crystal_size_mid 0.27
_exptl_crystal_size_min 0.18
_refine_diff_density_max 0.37
_refine_diff_density_min -0.39
_refine_ls_extinction_method None
_refine_ls_goodness_of_fit_ref 1.1721
_refine_ls_hydrogen_treatment constr
_refine_ls_matrix_type full
_refine_ls_number_parameters 244
_refine_ls_number_reflns 3672
_refine_ls_number_restraints 0
_refine_ls_R_factor_all 0.0774
_refine_ls_R_factor_gt 0.0549
_refine_ls_shift/su_max 0.003603
_refine_ls_structure_factor_coef F
_refine_ls_weighting_details
;
Method, part 1, Chebychev polynomial, (Watkin, 1994, Prince, 1982)
[weight] = 1.0/[A~0~*T~0~(x)+A~1~*T~1~(x) ... +A~n-1~]*T~n-1~(x)]
where A~i~ are the Chebychev coefficients listed below and x= Fcalc/Fmax
Method = Robust Weighting (Prince, 1982)
W = [weight] * [1-(deltaF/6*sigmaF)^2^]^2^
A~i~ are:
3.44 1.66 2.80
;
_refine_ls_weighting_scheme calc
_refine_ls_wR_factor_all 0.0780
_refine_ls_wR_factor_gt 0.0712
_refine_ls_wR_factor_ref 0.0712
_reflns_limit_h_max 19
_reflns_limit_h_min -19
_reflns_limit_k_max 13
_reflns_limit_k_min 0
_reflns_limit_l_max 19
_reflns_limit_l_min 0
_reflns_number_gt 3672
_reflns_number_total 5296
_reflns_threshold_expression I>3.0\s(I)
_cod_data_source_file c3cc39141h.txt
_cod_data_source_block py4ome2ntol
_cod_original_sg_symbol_H-M 'P 1 21/n 1 '
_cod_database_code 7109313

loop_
_symmetry_equiv_pos_as_xyz
x,y,z
-x,-y,-z
-x+1/2,y+1/2,-z+1/2
x+1/2,-y+1/2,z+1/2

loop_
_atom_site_label
_atom_site_type_symbol
_atom_site_fract_x
_atom_site_fract_y
_atom_site_fract_z
_atom_site_U_iso_or_equiv
_atom_site_occupancy
_atom_site_adp_type
_atom_site_refinement_flags_posn
O1 O 0.01777(8) -0.06888(13) 0.23186(8) 0.0263 1.0000 Uani .
O2 O -0.19915(8) -0.00463(14) 0.66139(8) 0.0287 1.0000 Uani .
C1 C 0.02924(10) -0.03863(15) 0.32872(10) 0.0196 1.0000 Uani .
C2 C -0.05649(9) -0.04439(14) 0.37257(10) 0.0182 1.0000 Uani .
C3 C -0.14769(10) -0.07623(15) 0.31916(11) 0.0198 1.0000 Uani .
C4 C -0.23006(10) -0.08164(14) 0.36359(11) 0.0201 1.0000 Uani .
C5 C -0.22024(10) -0.05705(15) 0.46277(11) 0.0205 1.0000 Uani .
C6 C -0.12957(9) -0.02567(14) 0.51744(10) 0.0184 1.0000 Uani .
C7 C -0.04590(9) -0.01725(14) 0.47263(10) 0.0173 1.0000 Uani .
C8 C -0.11722(10) 0.00246(15) 0.61909(10) 0.0203 1.0000 Uani .
C9 C -0.20035(18) -0.1220(3) 0.7212(2) 0.0570 1.0000 Uani .
C10 C 0.0646(3) -0.1874(3) 0.2099(2) 0.0856 1.0000 Uani .
C11 C -0.33980(10) -0.08271(15) 0.20779(11) 0.0219 1.0000 Uani .
C12 C -0.36762(12) -0.18666(16) 0.14135(12) 0.0267 1.0000 Uani .
C13 C -0.38573(12) -0.15710(17) 0.04317(12) 0.0274 1.0000 Uani .
C14 C -0.37609(10) -0.02513(17) 0.00976(11) 0.0246 1.0000 Uani .
C15 C -0.34966(11) 0.07824(16) 0.07750(12) 0.0259 1.0000 Uani .
C16 C -0.33141(11) 0.04988(16) 0.17546(12) 0.0242 1.0000 Uani .
C17 C -0.40087(10) -0.15217(16) 0.35317(11) 0.0222 1.0000 Uani .
C18 C -0.48109(14) -0.0680(2) 0.34808(14) 0.0375 1.0000 Uani .
C19 C -0.55919(14) -0.1061(3) 0.39088(15) 0.0439 1.0000 Uani .
C20 C -0.55925(12) -0.2279(2) 0.44020(13) 0.0331 1.0000 Uani .
C21 C -0.47900(16) -0.3113(2) 0.44394(19) 0.0462 1.0000 Uani .
C22 C -0.40062(14) -0.27493(19) 0.40099(18) 0.0414 1.0000 Uani .
C23 C -0.39329(13) 0.0061(2) -0.09648(13) 0.0351 1.0000 Uani .
C24 C -0.64477(16) -0.2677(3) 0.48696(18) 0.0506 1.0000 Uani .
N1 N -0.32050(9) -0.11391(15) 0.30850(9) 0.0254 1.0000 Uani .
H31 H -0.1538 -0.0942 0.2521 0.0278 1.0000 Uiso R
H51 H -0.2758 -0.0615 0.4931 0.0284 1.0000 Uiso R
H101 H 0.0407 -0.2087 0.1418 0.0500 1.0000 Uiso R
H102 H 0.0494 -0.2600 0.2495 0.0991 1.0000 Uiso R
H103 H 0.1329 -0.1740 0.2203 0.0991 1.0000 Uiso R
H121 H -0.3746 -0.2774 0.1630 0.0361 1.0000 Uiso R
H131 H -0.4045 -0.2284 -0.0019 0.0373 1.0000 Uiso R
H151 H -0.3441 0.1694 0.0560 0.0343 1.0000 Uiso R
H161 H -0.3134 0.1213 0.2207 0.0327 1.0000 Uiso R
H181 H -0.4822 0.0169 0.3154 0.0498 1.0000 Uiso R
H191 H -0.6139 -0.0473 0.3863 0.0553 1.0000 Uiso R
H211 H -0.4773 -0.3951 0.4781 0.0573 1.0000 Uiso R
H221 H -0.3465 -0.3345 0.4041 0.0520 1.0000 Uiso R
H231 H -0.4115 -0.0797 -0.1336 0.0423 1.0000 Uiso R
H232 H -0.4471 0.0742 -0.1120 0.0423 1.0000 Uiso R
H233 H -0.3325 0.0444 -0.1144 0.0423 1.0000 Uiso R
H241 H -0.6321 -0.3587 0.5189 0.0626 1.0000 Uiso R
H242 H -0.6539 -0.1976 0.5362 0.0626 1.0000 Uiso R
H243 H -0.7048 -0.2730 0.4369 0.0626 1.0000 Uiso R
H91 H -0.2611 -0.1215 0.7497 0.0711 1.0000 Uiso R
H92 H -0.1425 -0.1201 0.7741 0.0711 1.0000 Uiso R
H93 H -0.1984 -0.2064 0.6817 0.0711 1.0000 Uiso R

loop_
_atom_site_aniso_label
_atom_site_aniso_U_11
_atom_site_aniso_U_22
_atom_site_aniso_U_33
_atom_site_aniso_U_23
_atom_site_aniso_U_13
_atom_site_aniso_U_12
O1 0.0228(5) 0.0363(6) 0.0199(5) -0.0019(4) 0.0036(4) 0.0016(4)
O2 0.0157(5) 0.0457(7) 0.0264(5) 0.0009(5) 0.0082(4) -0.0013(5)
C1 0.0168(6) 0.0228(7) 0.0194(6) 0.0006(5) 0.0032(5) 0.0003(5)
C2 0.0142(6) 0.0186(6) 0.0216(6) 0.0012(5) 0.0024(5) 0.0004(5)
C3 0.0157(6) 0.0213(7) 0.0216(6) 0.0010(5) 0.0010(5) 0.0002(5)
C4 0.0138(6) 0.0194(6) 0.0260(7) 0.0034(5) 0.0006(5) -0.0013(5)
C5 0.0136(6) 0.0227(6) 0.0249(7) 0.0026(5) 0.0025(5) -0.0016(5)
C6 0.0134(6) 0.0189(6) 0.0227(6) 0.0018(5) 0.0027(5) 0.0004(5)
C7 0.0130(6) 0.0174(6) 0.0215(6) 0.0014(5) 0.0028(5) 0.0002(4)
C8 0.0148(6) 0.0242(7) 0.0226(7) 0.0007(5) 0.0049(5) 0.0006(5)
C9 0.0406(11) 0.0701(16) 0.0664(15) 0.0283(13) 0.0267(11) -0.0052(11)
C10 0.109(2) 0.081(2) 0.0529(15) -0.0378(14) -0.0255(15) 0.0590(19)
C11 0.0152(6) 0.0245(7) 0.0247(7) 0.0028(5) 0.0001(5) -0.0019(5)
C12 0.0251(7) 0.0200(7) 0.0328(8) 0.0010(6) -0.0012(6) -0.0024(6)
C13 0.0261(7) 0.0249(7) 0.0297(7) -0.0063(6) 0.0007(6) 0.0010(6)
C14 0.0173(6) 0.0310(8) 0.0254(7) 0.0006(6) 0.0035(5) 0.0009(5)
C15 0.0235(7) 0.0241(7) 0.0286(7) 0.0057(6) 0.0004(6) -0.0032(6)
C16 0.0218(6) 0.0212(7) 0.0279(7) -0.0005(5) -0.0003(5) -0.0040(5)
C17 0.0150(6) 0.0267(7) 0.0242(7) -0.0006(5) 0.0015(5) -0.0035(5)
C18 0.0342(9) 0.0433(10) 0.0370(9) 0.0122(8) 0.0117(7) 0.0138(8)
C19 0.0276(8) 0.0641(13) 0.0427(10) 0.0110(9) 0.0134(7) 0.0184(9)
C20 0.0202(7) 0.0456(10) 0.0348(8) -0.0105(7) 0.0086(6) -0.0086(7)
C21 0.0423(10) 0.0273(9) 0.0771(15) 0.0062(9) 0.0332(10) -0.0049(8)
C22 0.0297(9) 0.0284(9) 0.0724(14) 0.0136(9) 0.0263(9) 0.0063(7)
C23 0.0304(8) 0.0495(11) 0.0254(8) 0.0017(7) 0.0051(6) 0.0002(8)
C24 0.0302(9) 0.0745(16) 0.0523(12) -0.0105(11) 0.0217(9) -0.0128(10)
N1 0.0154(5) 0.0341(7) 0.0250(6) 0.0062(5) -0.0010(4) -0.0060(5)

loop_
_atom_type_symbol
_atom_type_scat_dispersion_real
_atom_type_scat_dispersion_imag
_atom_type_scat_Cromer_Mann_a1
_atom_type_scat_Cromer_Mann_b1
_atom_type_scat_Cromer_Mann_a2
_atom_type_scat_Cromer_Mann_b2
_atom_type_scat_Cromer_Mann_a3
_atom_type_scat_Cromer_Mann_b3
_atom_type_scat_Cromer_Mann_a4
_atom_type_scat_Cromer_Mann_b4
_atom_type_scat_Cromer_Mann_c
_atom_type_scat_source
C 0.0033 0.0016 2.3100 20.8439 1.0200 10.2075 1.5886 0.5687 0.8650 51.6512 0.2156 'International Tables Vol C 4.2.6.8 and 6.1.1.4'
H 0.0000 0.0000 0.4930 10.5109 0.3229 26.1257 0.1402 3.1424 0.0408 57.7998 0.0030 'International Tables Vol C 4.2.6.8 and 6.1.1.4'
O 0.0106 0.0060 3.0485 13.2771 2.2868 5.7011 1.5463 0.3239 0.8670 32.9089 0.2508 'International Tables Vol C 4.2.6.8 and 6.1.1.4'
N 0.0061 0.0033 12.2126 0.0057 3.1322 9.8933 2.0125 28.9975 1.1663 0.5826 -11.5290 'International Tables Vol C 4.2.6.8 and 6.1.1.4'

loop_
_geom_angle_atom_site_label_1
_geom_angle_site_symmetry_1
_geom_angle_atom_site_label_2
_geom_angle_atom_site_label_3
_geom_angle_site_symmetry_3
_geom_angle
_geom_angle_publ_flag
C1 . O1 C10 . 114.87(16) yes
C8 . O2 C9 . 113.01(14) yes
O1 . C1 C8 2_556 121.91(12) yes
O1 . C1 C2 . 116.96(12) yes
C8 2_556 C1 C2 . 121.12(13) yes
C1 . C2 C3 . 121.71(13) yes
C1 . C2 C7 . 117.90(12) yes
C3 . C2 C7 . 120.39(12) yes
C2 . C3 C4 . 120.64(13) yes
C2 . C3 H31 . 119.6 no
C4 . C3 H31 . 119.8 no
C3 . C4 C5 . 119.49(12) yes
C3 . C4 N1 . 119.50(13) yes
C5 . C4 N1 . 121.00(13) yes
C4 . C5 C6 . 120.68(13) yes
C4 . C5 H51 . 119.6 no
C6 . C5 H51 . 119.7 no
C5 . C6 C7 . 120.23(13) yes
C5 . C6 C8 . 122.10(12) yes
C7 . C6 C8 . 117.64(12) yes
C6 . C7 C7 2_556 120.47(15) yes
C6 . C7 C2 . 118.55(11) yes
C7 2_556 C7 C2 . 120.98(15) yes
C6 . C8 O2 . 117.03(12) yes
C6 . C8 C1 2_556 121.83(12) yes
O2 . C8 C1 2_556 121.12(13) yes
O2 . C9 H91 . 109.4 no
O2 . C9 H92 . 109.6 no
H91 . C9 H92 . 109.5 no
O2 . C9 H93 . 109.5 no
H91 . C9 H93 . 109.5 no
H92 . C9 H93 . 109.5 no
O1 . C10 H101 . 107.5 no
O1 . C10 H102 . 109.4 no
H101 . C10 H102 . 110.1 no
O1 . C10 H103 . 110.4 no
H101 . C10 H103 . 110.1 no
H102 . C10 H103 . 109.5 no
C12 . C11 C16 . 119.55(14) yes
C12 . C11 N1 . 119.57(14) yes
C16 . C11 N1 . 120.88(14) yes
C11 . C12 C13 . 119.83(14) yes
C11 . C12 H121 . 120.0 no
C13 . C12 H121 . 120.1 no
C12 . C13 C14 . 121.20(14) yes
C12 . C13 H131 . 119.5 no
C14 . C13 H131 . 119.3 no
C13 . C14 C15 . 118.19(14) yes
C13 . C14 C23 . 121.17(15) yes
C15 . C14 C23 . 120.64(15) yes
C14 . C15 C16 . 121.06(14) yes
C14 . C15 H151 . 119.3 no
C16 . C15 H151 . 119.6 no
C11 . C16 C15 . 120.16(14) yes
C11 . C16 H161 . 119.8 no
C15 . C16 H161 . 120.1 no
C18 . C17 C22 . 118.61(15) yes
C18 . C17 N1 . 120.82(15) yes
C22 . C17 N1 . 120.57(14) yes
C17 . C18 C19 . 120.62(18) yes
C17 . C18 H181 . 119.4 no
C19 . C18 H181 . 119.9 no
C18 . C19 C20 . 121.36(17) yes
C18 . C19 H191 . 119.5 no
C20 . C19 H191 . 119.1 no
C19 . C20 C21 . 117.34(16) yes
C19 . C20 C24 . 120.80(19) yes
C21 . C20 C24 . 121.9(2) yes
C20 . C21 C22 . 121.92(18) yes
C20 . C21 H211 . 118.6 no
C22 . C21 H211 . 119.4 no
C21 . C22 C17 . 120.15(17) yes
C21 . C22 H221 . 120.3 no
C17 . C22 H221 . 119.6 no
C14 . C23 H231 . 109.4 no
C14 . C23 H232 . 109.7 no
H231 . C23 H232 . 109.5 no
C14 . C23 H233 . 109.3 no
H231 . C23 H233 . 109.5 no
H232 . C23 H233 . 109.5 no
C20 . C24 H241 . 109.6 no
C20 . C24 H242 . 109.3 no
H241 . C24 H242 . 109.5 no
C20 . C24 H243 . 109.6 no
H241 . C24 H243 . 109.5 no
H242 . C24 H243 . 109.5 no
C11 . N1 C17 . 117.74(11) yes
C11 . N1 C4 . 119.92(12) yes
C17 . N1 C4 . 121.16(12) yes

loop_
_geom_bond_atom_site_label_1
_geom_bond_atom_site_label_2
_geom_bond_site_symmetry_2
_geom_bond_distance
_geom_bond_publ_flag
O1 C1 . 1.3788(18) yes
O1 C10 . 1.394(3) yes
O2 C8 . 1.3810(17) yes
O2 C9 . 1.427(3) yes
C1 C8 2_556 1.3655(19) yes
C1 C2 . 1.4410(19) yes
C2 C3 . 1.3984(18) yes
C2 C7 . 1.4174(19) yes
C3 C4 . 1.403(2) yes
C3 H31 . 0.950 no
C4 C5 . 1.401(2) yes
C4 N1 . 1.4000(18) yes
C5 C6 . 1.3983(19) yes
C5 H51 . 0.950 no
C6 C7 . 1.4241(18) yes
C6 C8 . 1.440(2) yes
C7 C7 2_556 1.418(3) yes
C9 H91 . 1.000 no
C9 H92 . 1.000 no
C9 H93 . 1.000 no
C10 H101 . 0.983 no
C10 H102 . 0.950 no
C10 H103 . 0.950 no
C11 C12 . 1.393(2) yes
C11 C16 . 1.388(2) yes
C11 N1 . 1.4310(19) yes
C12 C13 . 1.393(2) yes
C12 H121 . 0.950 no
C13 C14 . 1.390(2) yes
C13 H131 . 0.950 no
C14 C15 . 1.397(2) yes
C14 C23 . 1.506(2) yes
C15 C16 . 1.388(2) yes
C15 H151 . 0.950 no
C16 H161 . 0.950 no
C17 C18 . 1.383(2) yes
C17 C22 . 1.378(2) yes
C17 N1 . 1.4293(18) yes
C18 C19 . 1.386(3) yes
C18 H181 . 0.950 no
C19 C20 . 1.381(3) yes
C19 H191 . 0.950 no
C20 C21 . 1.381(3) yes
C20 C24 . 1.513(3) yes
C21 C22 . 1.386(2) yes
C21 H211 . 0.950 no
C22 H221 . 0.950 no
C23 H231 . 1.000 no
C23 H232 . 1.000 no
C23 H233 . 1.000 no
C24 H241 . 1.000 no
C24 H242 . 1.000 no
C24 H243 . 1.000 no
